data_1559339
loop_
_publ_author_name
'Meunier, Antoine'
'Singleton, Michael'
'Kauffmann, Brice'
'Granier, Thierry'
'Lautrette, Guillaume'
'Ferrand, Yann'
'Huc, Ivan'

_publ_section_title
;
 Aromatic foldamers as scaffolds for metal second coordination sphere
 design
;
_journal_name_full 'Chemical Science'
_journal_paper_doi 10.1039/D0SC05143H
_journal_year 2020
_chemical_formula_sum 'C148 H150 Cl3 Fe2 N24 O29 S2'
_chemical_formula_weight 3011.08
_chemical_properties_physical Air-sensitive
_space_group_crystal_system triclinic
_space_group_IT_number 2
_space_group_name_Hall '-P 1'
_space_group_name_H-M_alt 'P -1'
_atom_sites_solution_hydrogens geom
_audit_creation_method SHELXL-2018/3
_audit_update_record
;
2020-09-11 deposited with the CCDC.	2020-10-12 downloaded from the CCDC.
;
_cell_angle_alpha 72.80(3)
_cell_angle_beta 73.10(3)
_cell_angle_gamma 79.74(3)
_cell_formula_units_Z 2
_cell_length_a 17.679(4)
_cell_length_b 22.049(4)
_cell_length_c 25.574(5)
_cell_measurement_reflns_used 94230
_cell_measurement_temperature 100(2)
_cell_measurement_theta_max 27.067
_cell_measurement_theta_min 1.854
_cell_volume 9065(4)
_computing_structure_refinement 'SHELXL-2018/3 (Sheldrick, 2018)'
_computing_structure_solution 'SHELXT 2018/2 (Sheldrick, 2018)'
_diffrn_ambient_temperature 100(2)
_diffrn_measured_fraction_theta_full 0.913
_diffrn_measured_fraction_theta_max 0.913
_diffrn_measurement_device_type 'MD2 goniometer'
_diffrn_radiation_type synchrotron
_diffrn_radiation_wavelength 0.810
_diffrn_reflns_av_R_equivalents 0.0574
_diffrn_reflns_av_unetI/netI 0.0576
_diffrn_reflns_Laue_measured_fraction_full 0.913
_diffrn_reflns_Laue_measured_fraction_max 0.913
_diffrn_reflns_limit_h_max 19
_diffrn_reflns_limit_h_min -19
_diffrn_reflns_limit_k_max 24
_diffrn_reflns_limit_k_min -24
_diffrn_reflns_limit_l_max 28
_diffrn_reflns_limit_l_min -28
_diffrn_reflns_number 94230
_diffrn_reflns_point_group_measured_fraction_full 0.913
_diffrn_reflns_point_group_measured_fraction_max 0.913
_diffrn_reflns_theta_full 27.067
_diffrn_reflns_theta_max 27.067
_diffrn_reflns_theta_min 1.854
_diffrn_source synchrotron
_exptl_absorpt_coefficient_mu 0.413
_exptl_crystal_colour yellow
_exptl_crystal_density_diffrn 1.103
_exptl_crystal_description prism
_exptl_crystal_F_000 3146
_exptl_crystal_size_max 0.1
_exptl_crystal_size_mid 0.1
_exptl_crystal_size_min 0.1
_refine_diff_density_max 1.155
_refine_diff_density_min -0.776
_refine_diff_density_rms 0.088
_refine_ls_extinction_coef 0.0011(5)
_refine_ls_extinction_expression Fc^*^=kFc[1+0.001xFc^2^\l^3^/sin(2\q)]^-1/4^
_refine_ls_extinction_method 'SHELXL-2018/3 (Sheldrick 2018)'
_refine_ls_goodness_of_fit_ref 1.367
_refine_ls_hydrogen_treatment constr
_refine_ls_matrix_type full
_refine_ls_number_parameters 1917
_refine_ls_number_reflns 24578
_refine_ls_number_restraints 1707
_refine_ls_restrained_S_all 1.407
_refine_ls_R_factor_all 0.1384
_refine_ls_R_factor_gt 0.1129
_refine_ls_shift/su_max 0.622
_refine_ls_shift/su_mean 0.005
_refine_ls_structure_factor_coef Fsqd
_refine_ls_weighting_details 'w=1/[\s^2^(Fo^2^)+(0.2000P)^2^] where P=(Fo^2^+2Fc^2^)/3'
_refine_ls_weighting_scheme calc
_refine_ls_wR_factor_gt 0.3401
_refine_ls_wR_factor_ref 0.3608
_reflns_Friedel_coverage 0.000
_reflns_number_gt 15839
_reflns_number_total 24578
_reflns_threshold_expression 'I > 2\s(I)'
_cod_data_source_file d0sc05143h2.cif
_cod_data_source_block ah2fip_a_sq_sq
_cod_original_cell_volume 9066(4)
_cod_database_code 1559339
_shelx_shelxl_version_number 2018/3
_shelx_space_group_comment
;
The symmetry employed for this shelxl refinement is uniquely defined
by the following loop, which should always be used as a source of
symmetry information in preference to the above space-group names.
They are only intended as comments.
;

loop_
_space_group_symop_operation_xyz
'x, y, z'
'-x, -y, -z'

loop_
_atom_site_label
_atom_site_type_symbol
_atom_site_fract_x
_atom_site_fract_y
_atom_site_fract_z
_atom_site_U_iso_or_equiv
_atom_site_adp_type
_atom_site_occupancy
_atom_site_site_symmetry_order
_atom_site_calc_flag
_atom_site_refinement_flags_posn
_atom_site_refinement_flags_adp
_atom_site_refinement_flags_occupancy
_atom_site_disorder_assembly
_atom_site_disorder_group
Fe01 Fe 0.97520(5) 0.39057(5) 0.79790(4) 0.0649(3) Uani 1 1 d . . . . .
Fe02 Fe 0.99156(6) 0.28067(5) 0.86111(4) 0.0725(4) Uani 1 1 d . . . . .
S03 S 0.97444(9) 0.30085(8) 0.77376(6) 0.0602(5) Uani 1 1 d . . . . .
Cl04 Cl 0.77622(9) 0.37263(9) 0.65374(7) 0.0705(5) Uani 1 1 d . . . . .
S05 S 0.88137(10) 0.34925(10) 0.87556(7) 0.0706(5) Uani 1 1 d . . . . .
Cl06 Cl 0.64893(10) 0.37658(10) 0.75332(8) 0.0852(6) Uani 1 1 d . . . . .
Cl07 Cl 0.71222(12) 0.49396(10) 0.68107(9) 0.0904(6) Uani 1 1 d . . . . .
O008 O 1.0091(2) 0.54658(19) 0.43869(16) 0.0572(11) Uani 1 1 d . . . . .
O009 O 0.4594(3) 0.7595(2) 0.70727(19) 0.0760(14) Uani 1 1 d . . . . .
O00A O 1.0312(3) 0.6027(2) 0.34907(17) 0.0682(13) Uani 1 1 d . . . . .
O00B O 0.3592(3) 0.4621(2) 1.04627(18) 0.0738(13) Uani 1 1 d . . . . .
O00C O 1.1284(3) 0.4040(3) 0.7124(2) 0.0833(15) Uani 1 1 d . . . . .
O00D O 1.1156(3) 0.2448(2) 0.44430(19) 0.0763(13) Uani 1 1 d . . . . .
O00E O 0.8833(3) 0.4871(3) 0.7283(2) 0.0948(18) Uani 1 1 d . . . . .
O00F O 0.9203(3) 0.4403(3) 0.4132(2) 0.0795(14) Uani 1 1 d . . . . .
O00G O 0.8168(2) 0.7919(2) 0.35726(16) 0.0634(12) Uani 1 1 d . . . . .
N00H N 0.6649(3) 0.6698(2) 0.6178(2) 0.0561(13) Uani 1 1 d . . . . .
N00I N 0.8820(3) 0.6235(2) 0.46914(19) 0.0525(12) Uani 1 1 d . . . . .
O00J O 1.0027(3) 0.4678(3) 0.8658(2) 0.0886(16) Uani 1 1 d . . . . .
O00K O 0.5285(3) 0.2577(3) 1.07162(18) 0.0799(14) Uani 1 1 d . . . . .
N00L N 0.8218(3) 0.2730(3) 0.8330(2) 0.0680(14) Uani 1 1 d . . . . .
O00M O 0.3640(3) 0.3893(2) 0.9180(2) 0.0801(14) Uani 1 1 d . . . . .
O00N O 0.9952(3) 0.0576(2) 0.7144(2) 0.0871(16) Uani 1 1 d . . . . .
O00O O 0.3198(3) 0.6671(2) 0.9158(2) 0.0969(18) Uani 1 1 d . . . . .
N00P N 0.8480(3) 0.1315(3) 0.8073(2) 0.0680(15) Uani 1 1 d . . . . .
N00Q N 0.5631(3) 0.6849(3) 0.6922(2) 0.0652(15) Uani 1 1 d . . . . .
H00Q H 0.586384 0.650697 0.710035 0.078 Uiso 1 1 calc R U . . .
O00R O 0.6632(3) 0.0331(2) 1.0636(2) 0.0841(15) Uani 1 1 d . . . . .
O00S O 0.7899(3) 0.2304(3) 0.5334(2) 0.0931(16) Uani 1 1 d . . . . .
N00T N 0.9154(3) 0.3263(2) 0.5434(2) 0.0560(12) Uani 1 1 d . . . . .
H00T H 0.873572 0.342302 0.564042 0.067 Uiso 1 1 calc R U . . .
O00U O 0.6064(3) 0.6764(3) 0.4169(2) 0.0917(16) Uani 1 1 d . . . . .
O00V O 1.1589(3) 0.2452(3) 0.8141(3) 0.1068(19) Uani 1 1 d . . . . .
N00W N 0.6649(3) 0.2145(3) 0.9545(2) 0.0717(16) Uani 1 1 d . . . . .
O00X O 0.5847(4) 0.8288(3) 0.5055(2) 0.102(2) Uani 1 1 d . . . . .
N00Y N 0.7231(3) 0.4955(2) 0.5336(2) 0.0617(14) Uani 1 1 d . . . . .
O00Z O 0.9348(4) 0.1538(3) 0.9118(3) 0.104(2) Uani 1 1 d . . . . .
O010 O 0.8544(3) -0.0483(2) 0.9192(2) 0.0913(16) Uani 1 1 d . . . . .
N011 N 0.4972(3) 0.5560(3) 0.6649(3) 0.0695(15) Uani 1 1 d . . . . .
H011 H 0.539108 0.529756 0.659125 0.083 Uiso 1 1 calc R U . . .
O012 O 0.4297(3) 0.1653(3) 1.0240(3) 0.0979(17) Uani 1 1 d D . . . .
N013 N 0.8361(3) 0.4363(3) 0.5000(2) 0.0662(14) Uani 1 1 d . . . . .
H013 H 0.828784 0.413761 0.534510 0.079 Uiso 1 1 calc R U . . .
N014 N 0.5151(3) 0.6135(3) 0.7950(2) 0.0633(14) Uani 1 1 d . . . . .
N015 N 0.4651(3) 0.4830(3) 0.7498(3) 0.0641(14) Uani 1 1 d . . . . .
O016 O 0.4384(3) 0.4776(3) 0.5874(3) 0.1005(18) Uani 1 1 d . . . . .
N017 N 0.4458(3) 0.4010(3) 0.8282(3) 0.0728(16) Uani 1 1 d . . . . .
H017 H 0.483947 0.381258 0.807930 0.087 Uiso 1 1 calc R U . . .
O018 O 0.1938(3) 0.5228(4) 0.7373(3) 0.1091(19) Uani 1 1 d . . . . .
O019 O 0.7166(3) 0.1662(3) 0.7444(2) 0.107(2) Uani 1 1 d . . . . .
N01A N 0.6079(3) 0.5501(3) 0.5727(3) 0.0729(16) Uani 1 1 d . . . . .
N01B N 0.5515(3) 0.4134(3) 0.9235(2) 0.0643(14) Uani 1 1 d . . . . .
N01C N 0.9251(3) 0.2405(3) 0.6207(2) 0.0632(14) Uani 1 1 d . . . . .
N01D N 0.6170(3) 0.2924(3) 0.6613(3) 0.0796(16) Uani 1 1 d . . . . .
C01E C 0.7049(3) 0.6862(3) 0.5612(3) 0.0614(17) Uani 1 1 d . . . . .
O01F O 1.0257(4) 0.3054(4) 0.9570(3) 0.114(2) Uani 1 1 d . . . . .
N01G N 0.5753(3) 0.3152(3) 0.9802(2) 0.0751(17) Uani 1 1 d . . . . .
H01G H 0.612226 0.312532 0.950263 0.090 Uiso 1 1 calc R U . . .
O01H O 0.4237(4) 0.2530(3) 0.7720(3) 0.118(2) Uani 1 1 d . . . . .
N01I N 0.5017(3) 0.2752(3) 0.8580(3) 0.0724(16) Uani 1 1 d . . . . .
C01J C 0.4980(4) 0.7098(3) 0.7236(3) 0.0608(16) Uani 1 1 d . . . . .
C01K C 0.8726(4) 0.2899(3) 0.7768(3) 0.0646(17) Uani 1 1 d . . . . .
H01A H 0.849130 0.329121 0.755622 0.078 Uiso 1 1 calc R U . . .
H01B H 0.874718 0.256757 0.758396 0.078 Uiso 1 1 calc R U . . .
C01L C 0.7727(3) 0.6479(3) 0.5425(2) 0.0493(14) Uani 1 1 d . . . . .
H01L H 0.789351 0.611487 0.567594 0.059 Uiso 1 1 calc R U . . .
O01M O 0.4357(3) 0.6480(3) 0.6202(3) 0.121(3) Uani 1 1 d . . . . .
C01N C 0.9189(4) 0.4494(4) 0.7549(3) 0.0678(18) Uani 1 1 d . . . . .
C01O C 0.8164(3) 0.6641(3) 0.4856(2) 0.0486(14) Uani 1 1 d . . . . .
N01P N 0.5071(3) 0.3916(3) 0.6336(3) 0.0776(17) Uani 1 1 d . . . . .
H01P H 0.508741 0.370124 0.667375 0.093 Uiso 1 1 calc R U . . .
N01Q N 0.9234(3) 0.1553(3) 0.6982(3) 0.0787(17) Uani 1 1 d . . . . .
H01Q H 0.885588 0.178587 0.715162 0.094 Uiso 1 1 calc R U . . .
C01R C 0.6002(4) 0.7064(3) 0.6332(2) 0.0567(16) Uani 1 1 d . . . . .
C01S C 0.8015(4) 0.3220(4) 0.8601(3) 0.0683(18) Uani 1 1 d . . . . .
H01C H 0.762288 0.307918 0.895459 0.082 Uiso 1 1 calc R U . . .
H01D H 0.776165 0.358208 0.836779 0.082 Uiso 1 1 calc R U . . .
C01T C 0.9215(3) 0.6399(3) 0.4169(3) 0.0563(15) Uani 1 1 d . . . . .
C01U C 0.8038(4) 0.1233(3) 0.8616(3) 0.0697(18) Uani 1 1 d . . . . .
C01V C 1.0517(4) 0.2760(3) 0.4739(3) 0.0627(16) Uani 1 1 d . . . . .
C01W C 0.7568(4) 0.1718(3) 0.8786(3) 0.0655(17) Uani 1 1 d . . . . .
N01X N 0.3781(3) 0.3749(4) 0.7225(3) 0.0853(18) Uani 1 1 d . . . . .
C01Y C 0.9932(4) 0.5947(3) 0.3974(3) 0.0577(16) Uani 1 1 d . . . . .
C01Z C 0.7115(4) 0.1635(4) 0.9366(3) 0.0722(19) Uani 1 1 d . . . . .
N020 N 0.3696(4) 0.2548(4) 0.8161(4) 0.108(2) Uani 1 1 d . . . . .
C021 C 0.4749(4) 0.6666(3) 0.7835(2) 0.0548(15) Uani 1 1 d . . . . .
C022 C 0.7923(3) 0.7217(3) 0.4482(2) 0.0522(14) Uani 1 1 d . . . . .
O023 O 0.3598(4) 0.2105(4) 0.8556(3) 0.114(2) Uani 1 1 d . . . . .
N024 N 0.6016(3) 0.2178(3) 0.7743(3) 0.0804(17) Uani 1 1 d . . . . .
H024 H 0.569458 0.250418 0.763846 0.096 Uiso 1 1 calc R U . . .
C025 C 0.7231(4) 0.7588(3) 0.4666(3) 0.0597(16) Uani 1 1 d . . . . .
H025 H 0.705823 0.794934 0.441537 0.072 Uiso 1 1 calc R U . . .
C026 C 0.9918(4) 0.4407(4) 0.8381(3) 0.0725(19) Uani 1 1 d . . . . .
C027 C 0.7555(4) 0.2394(3) 0.8384(3) 0.0634(16) Uani 1 1 d . . . . .
H02A H 0.755894 0.236276 0.801276 0.076 Uiso 1 1 calc R U . . .
H02B H 0.706421 0.264056 0.852187 0.076 Uiso 1 1 calc R U . . .
C028 C 1.0758(4) 0.5016(3) 0.4227(3) 0.0664(19) Uani 1 1 d . . . . .
H02C H 1.064699 0.481251 0.397718 0.100 Uiso 1 1 calc R U . . .
H02D H 1.084669 0.469996 0.455921 0.100 Uiso 1 1 calc R U . . .
H02E H 1.122384 0.523723 0.403748 0.100 Uiso 1 1 calc R U . . .
C029 C 1.0700(4) 0.4004(4) 0.7469(3) 0.074(2) Uani 1 1 d . . . . .
C02A C 0.6803(4) 0.7421(3) 0.5220(2) 0.0611(17) Uani 1 1 d . . . . .
C02B C 0.9049(4) 0.6939(3) 0.3761(3) 0.0575(16) Uani 1 1 d . . . . .
H02F H 0.937362 0.702037 0.339451 0.069 Uiso 1 1 calc R U . . .
C02C C 0.4057(4) 0.6916(4) 0.8217(3) 0.077(2) Uani 1 1 d . . . . .
H02G H 0.379627 0.731985 0.810893 0.092 Uiso 1 1 calc R U . . .
C02D C 0.5699(4) 0.7614(3) 0.6011(3) 0.0670(18) Uani 1 1 d . . . . .
H02H H 0.525261 0.785607 0.616975 0.080 Uiso 1 1 calc R U . . .
C02E C 0.8938(4) 0.0836(3) 0.7916(3) 0.0688(18) Uani 1 1 d . . . . .
C02F C 0.4222(4) 0.4427(3) 1.0099(3) 0.0633(17) Uani 1 1 d . . . . .
C02G C 0.7283(4) 0.5783(4) 0.4271(3) 0.0679(17) Uani 1 1 d . . . . .
H02I H 0.730024 0.605508 0.391264 0.082 Uiso 1 1 calc R U . . .
C02H C 0.9558(4) 0.2683(3) 0.5644(3) 0.0640(16) Uani 1 1 d . . . . .
C02I C 0.8405(3) 0.7347(3) 0.3906(3) 0.0578(16) Uani 1 1 d . . . . .
C02J C 0.4449(4) 0.5425(3) 0.7195(3) 0.0731(19) Uani 1 1 d . . . . .
C02K C 1.0249(4) 0.2430(3) 0.5319(3) 0.0621(16) Uani 1 1 d . . . . .
C02L C 0.7581(4) 0.0507(4) 0.9548(3) 0.0749(19) Uani 1 1 d . . . . .
H02L H 0.757667 0.010381 0.979855 0.090 Uiso 1 1 calc R U . . .
C02M C 0.4437(3) 0.4896(3) 0.9555(3) 0.0606(16) Uani 1 1 d . . . . .
C02N C 1.1464(4) 0.2727(4) 0.3855(3) 0.0707(19) Uani 1 1 d . . . . .
H02J H 1.164715 0.313625 0.379977 0.085 Uiso 1 1 calc R U . . .
H02K H 1.105312 0.279476 0.365576 0.085 Uiso 1 1 calc R U . . .
C02O C 0.6659(4) 0.5446(3) 0.5262(3) 0.0638(16) Uani 1 1 d . . . . .
C02P C 1.0119(5) 0.2957(4) 0.9214(3) 0.088(2) Uani 1 1 d . . . . .
C02Q C 0.6257(4) 0.3237(4) 0.6059(4) 0.0813(19) Uani 1 1 d . . . . .
C02R C 0.9424(4) 0.0959(4) 0.7301(3) 0.075(2) Uani 1 1 d . . . . .
C02S C 0.3819(4) 0.6513(4) 0.8746(3) 0.0718(19) Uani 1 1 d . . . . .
C02T C 0.8995(4) 0.4163(3) 0.4633(3) 0.0655(17) Uani 1 1 d . . . . .
C02U C 0.8044(4) 0.0586(3) 0.9011(3) 0.0695(17) Uani 1 1 d . . . . .
C02V C 0.5701(4) 0.3769(4) 0.5923(4) 0.0780(19) Uani 1 1 d . . . . .
C02W C 0.4240(4) 0.5922(3) 0.8895(3) 0.0603(16) Uani 1 1 d . . . . .
C02X C 0.5104(3) 0.4697(4) 0.9146(3) 0.0623(16) Uani 1 1 d . . . . .
C02Y C 0.6924(4) 0.3405(4) 0.5048(4) 0.085(2) Uani 1 1 d . . . . .
H02Y H 0.732851 0.328015 0.476259 0.102 Uiso 1 1 calc R U . . .
C02Z C 0.4226(4) 0.2651(4) 0.9541(3) 0.0674(17) Uani 1 1 d . . . . .
H02Z H 0.385797 0.284675 0.979907 0.081 Uiso 1 1 calc R U . . .
C030 C 0.6075(4) 0.7795(3) 0.5449(3) 0.077(2) Uani 1 1 d . . . . .
C031 C 0.4659(4) 0.3860(4) 1.0189(3) 0.0687(18) Uani 1 1 d . . . . .
H031 H 0.453087 0.355697 1.053378 0.082 Uiso 1 1 calc R U . . .
C032 C 1.0134(4) 0.3319(4) 0.4531(3) 0.0675(17) Uani 1 1 d . . . . .
H032 H 1.030759 0.355096 0.415781 0.081 Uiso 1 1 calc R U . . .
C033 C 0.4153(4) 0.3674(4) 0.8825(3) 0.0765(19) Uani 1 1 d . . . . .
C034 C 0.5319(3) 0.5135(3) 0.8616(3) 0.0650(17) Uani 1 1 d . . . . .
H034 H 0.574414 0.501717 0.833881 0.078 Uiso 1 1 calc R U . . .
C035 C 0.6620(4) 0.0944(4) 1.0305(3) 0.078(2) Uani 1 1 d . . . . .
C036 C 0.7849(4) 0.5302(4) 0.4340(3) 0.0765(19) Uani 1 1 d . . . . .
H036 H 0.826526 0.523083 0.403676 0.092 Uiso 1 1 calc R U . . .
C037 C 0.6849(4) 0.3048(4) 0.5606(4) 0.083(2) Uani 1 1 d . . . . .
C038 C 0.7791(4) 0.4900(3) 0.4898(3) 0.0705(18) Uani 1 1 d . . . . .
C039 C 0.6420(4) 0.3930(4) 0.4913(4) 0.094(2) Uani 1 1 d . . . . .
H039 H 0.649292 0.416847 0.453857 0.113 Uiso 1 1 calc R U . . .
C03A C 0.9543(5) 0.2033(5) 0.8921(3) 0.084(2) Uani 1 1 d . . . . .
C03B C 0.3350(5) 0.4169(4) 1.1020(3) 0.084(2) Uani 1 1 d . . . . .
H03A H 0.380496 0.399654 1.117709 0.101 Uiso 1 1 calc R U . . .
H03B H 0.311843 0.381840 1.098807 0.101 Uiso 1 1 calc R U . . .
C03C C 0.4423(4) 0.4343(4) 0.6304(5) 0.088(2) Uani 1 1 d . . . . .
C03D C 0.6676(4) 0.2430(4) 0.6732(4) 0.081(2) Uani 1 1 d . . . . .
C03E C 0.5782(4) 0.4121(4) 0.5334(4) 0.083(2) Uani 1 1 d . . . . .
H03E H 0.541910 0.446770 0.523542 0.100 Uiso 1 1 calc R U . . .
C03F C 0.6903(4) 0.4189(3) 0.6829(3) 0.0657(18) Uani 1 1 d . . . . .
H03G H 0.651389 0.424880 0.660776 0.079 Uiso 1 1 calc R U . . .
C03G C 0.5522(4) 0.5993(4) 0.5674(4) 0.0763(19) Uani 1 1 d . . . . .
C03H C 1.0303(5) 0.1542(4) 0.6108(3) 0.085(2) Uani 1 1 d . . . . .
H03H H 1.056823 0.116737 0.628190 0.102 Uiso 1 1 calc R U . . .
C03I C 0.3367(4) 0.5583(4) 0.7935(3) 0.0721(18) Uani 1 1 d . . . . .
H03I H 0.292061 0.583336 0.808253 0.086 Uiso 1 1 calc R U . . .
C03J C 0.5721(4) 0.2606(4) 1.0230(3) 0.0713(18) Uani 1 1 d . . . . .
C03K C 0.5315(4) 0.3732(4) 0.9755(3) 0.0622(16) Uani 1 1 d . . . . .
C03L C 0.9442(4) 0.3549(4) 0.4910(3) 0.0667(17) Uani 1 1 d . . . . .
C03M C 0.4022(4) 0.5464(3) 0.9437(3) 0.0693(18) Uani 1 1 d . . . . .
H03M H 0.358035 0.556875 0.971073 0.083 Uiso 1 1 calc R U . . .
C03N C 0.7113(4) 0.1018(4) 0.9730(3) 0.0753(19) Uani 1 1 d . . . . .
C03O C 0.6669(4) 0.5885(3) 0.4725(3) 0.0728(18) Uani 1 1 d . . . . .
C03P C 0.9586(4) 0.1833(4) 0.6403(3) 0.0702(18) Uani 1 1 d . . . . .
C03Q C 0.4222(4) 0.4630(4) 0.8023(3) 0.0716(18) Uani 1 1 d . . . . .
C03R C 0.4516(4) 0.2995(4) 0.8989(3) 0.0755(19) Uani 1 1 d . . . . .
C03S C 0.7292(4) 0.2189(4) 0.6340(4) 0.083(2) Uani 1 1 d . . . . .
H03S H 0.764521 0.184247 0.645534 0.100 Uiso 1 1 calc R U . . .
C03T C 0.7356(4) 0.2484(4) 0.5777(4) 0.085(2) Uani 1 1 d . . . . .
C03U C 0.4907(4) 0.5749(3) 0.8491(3) 0.0619(16) Uani 1 1 d . . . . .
C03V C 1.0932(5) 0.2580(4) 0.8328(3) 0.084(2) Uani 1 1 d . . . . .
C03W C 0.6179(4) 0.1446(4) 1.0470(3) 0.081(2) Uani 1 1 d . . . . .
H03W H 0.585567 0.140248 1.083508 0.097 Uiso 1 1 calc R U . . .
C03X C 0.6225(4) 0.2053(4) 1.0062(3) 0.0705(18) Uani 1 1 d . . . . .
C03Y C 0.8563(4) 0.0098(4) 0.8796(4) 0.079(2) Uani 1 1 d . . . . .
C03Z C 0.8864(5) 0.8958(4) 0.2104(3) 0.095(3) Uani 1 1 d . . . . .
H03C H 0.937904 0.901731 0.212275 0.142 Uiso 1 1 calc R U . . .
H03D H 0.862774 0.935200 0.190480 0.142 Uiso 1 1 calc R U . . .
H03F H 0.891533 0.863627 0.190832 0.142 Uiso 1 1 calc R U . . .
C040 C 0.8641(4) 0.8112(3) 0.2991(3) 0.0660(18) Uani 1 1 d . . . . .
H04A H 0.862640 0.780627 0.278896 0.079 Uiso 1 1 calc R U . . .
H04B H 0.918980 0.811758 0.298809 0.079 Uiso 1 1 calc R U . . .
C041 C 0.6635(4) 0.2055(5) 0.7355(4) 0.087(2) Uani 1 1 d . . . . .
C042 C 0.5491(4) 0.6449(3) 0.5180(4) 0.078(2) Uani 1 1 d . . . . .
H042 H 0.510422 0.679594 0.517320 0.093 Uiso 1 1 calc R U . . .
C043 C 0.6042(4) 0.6378(3) 0.4704(3) 0.0751(19) Uani 1 1 d . . . . .
C044 C 0.5270(4) 0.2116(4) 0.8721(3) 0.0722(18) Uani 1 1 d . . . . .
C045 C 0.4882(4) 0.6043(4) 0.6226(4) 0.083(2) Uani 1 1 d . . . . .
C046 C 1.0574(5) 0.1849(4) 0.5552(3) 0.084(2) Uani 1 1 d . . . . .
H046 H 1.099763 0.165110 0.532649 0.101 Uiso 1 1 calc R U . . .
C047 C 0.3554(4) 0.5003(4) 0.8244(4) 0.083(2) Uani 1 1 d . . . . .
H047 H 0.323822 0.484759 0.860622 0.099 Uiso 1 1 calc R U . . .
C048 C 0.3826(4) 0.5811(4) 0.7407(4) 0.078(2) Uani 1 1 d . . . . .
H048 H 0.371382 0.622299 0.719593 0.093 Uiso 1 1 calc R U . . .
C049 C 0.8339(5) 0.1669(5) 0.5467(4) 0.103(3) Uani 1 1 d . . . . .
H04C H 0.798952 0.136519 0.574158 0.123 Uiso 1 1 calc R U . . .
H04D H 0.877125 0.168609 0.562301 0.123 Uiso 1 1 calc R U . . .
C04A C 0.8984(4) 0.0210(4) 0.8244(4) 0.083(2) Uani 1 1 d . . . . .
H04E H 0.928856 -0.011801 0.809370 0.099 Uiso 1 1 calc R U . . .
C04B C 0.6085(5) 0.1197(5) 0.8466(5) 0.100(3) Uani 1 1 d . . . . .
H04F H 0.642705 0.100934 0.819136 0.120 Uiso 1 1 calc R U . . .
C04C C 0.4482(5) 0.2030(4) 0.9699(4) 0.088(2) Uani 1 1 d . . . . .
C04D C 0.3109(4) 0.3147(5) 0.8151(5) 0.098(2) Uani 1 1 d . . . . .
C04E C 0.6123(6) -0.0520(5) 1.1422(4) 0.113(3) Uani 1 1 d . . . . .
H04G H 0.603264 -0.072147 1.115507 0.135 Uiso 1 1 calc R U . . .
C04F C 0.5342(5) 0.1091(4) 0.9430(4) 0.096(2) Uani 1 1 d . . . . .
H04H H 0.519339 0.084874 0.980247 0.115 Uiso 1 1 calc R U . . .
C04G C 0.3751(4) 0.4290(5) 0.6821(5) 0.090(2) Uani 1 1 d . . . . .
C04H C 0.3186(4) 0.3674(5) 0.7719(4) 0.095(2) Uani 1 1 d . . . . .
C04I C 0.2743(6) 0.4544(5) 1.1392(3) 0.109(3) Uani 1 1 d . . . . .
H04I H 0.296703 0.493016 1.136768 0.131 Uiso 1 1 calc R U . . .
C04J C 0.5579(5) 0.7652(5) 0.3493(5) 0.114(3) Uani 1 1 d . . . . .
H04J H 0.547371 0.734816 0.331670 0.137 Uiso 1 1 calc R U . . .
C04K C 0.5489(5) 0.7318(3) 0.4134(4) 0.083(2) Uani 1 1 d . . . . .
H04K H 0.558853 0.760525 0.432485 0.100 Uiso 1 1 calc R U . . .
H04L H 0.495598 0.719269 0.431178 0.100 Uiso 1 1 calc R U . . .
C04L C 0.6077(5) 0.0200(4) 1.1166(3) 0.098(3) Uani 1 1 d . . . . .
H04M H 0.554584 0.036092 1.112168 0.117 Uiso 1 1 calc R U . . .
H04N H 0.619438 0.040882 1.141409 0.117 Uiso 1 1 calc R U . . .
C04M C 0.2048(6) 0.4723(6) 1.1221(4) 0.125(3) Uani 1 1 d . . . . .
H04O H 0.210292 0.510581 1.091797 0.187 Uiso 1 1 calc R U . . .
H04P H 0.161963 0.479913 1.153315 0.187 Uiso 1 1 calc R U . . .
H04Q H 0.193703 0.438859 1.109270 0.187 Uiso 1 1 calc R U . . .
C04N C 0.6978(7) -0.0755(5) 1.1499(5) 0.131(4) Uani 1 1 d . . . . .
H04R H 0.734637 -0.072217 1.113511 0.196 Uiso 1 1 calc R U . . .
H04S H 0.699468 -0.119109 1.171822 0.196 Uiso 1 1 calc R U . . .
H04T H 0.711944 -0.049536 1.169210 0.196 Uiso 1 1 calc R U . . .
C04O C 0.5036(5) 0.1729(4) 0.9290(4) 0.094(2) Uani 1 1 d . . . . .
C04P C 0.1985(5) 0.3664(7) 0.8696(5) 0.118(3) Uani 1 1 d . . . . .
H04U H 0.161521 0.366621 0.903926 0.142 Uiso 1 1 calc R U . . .
C04Q C 0.4952(7) 0.8213(4) 0.3439(4) 0.115(3) Uani 1 1 d D . . . .
H04V H 0.443537 0.806647 0.361759 0.173 Uiso 1 1 calc R U . . .
H04W H 0.498805 0.841503 0.304545 0.173 Uiso 1 1 calc R U . . .
H04X H 0.503300 0.851308 0.361796 0.173 Uiso 1 1 calc R U . . .
C04R C 0.3792(5) 0.1930(5) 1.0663(4) 0.108(3) Uani 1 1 d D . . . .
H04Y H 0.328558 0.208915 1.057219 0.129 Uiso 1 1 calc R U . . .
H H 0.402620 0.228584 1.068215 0.129 Uiso 1 1 calc R U . . .
C04S C 0.5808(4) 0.1832(4) 0.8326(4) 0.089(2) Uani 1 1 d . . . . .
C04T C 0.5840(5) 0.0823(5) 0.9044(5) 0.102(3) Uani 1 1 d . . . . .
H04Z H 0.603198 0.039508 0.914514 0.122 Uiso 1 1 calc R U . . .
C04U C 0.3139(4) 0.4789(5) 0.6839(5) 0.099(3) Uani 1 1 d . . . . .
H04 H 0.313489 0.512768 0.651999 0.119 Uiso 1 1 calc R U . . .
C04V C 0.2554(4) 0.4238(6) 0.7740(4) 0.098(2) Uani 1 1 d . . . . .
C04W C 1.2156(6) 0.2272(5) 0.3625(4) 0.106(3) Uani 1 1 d . . . . .
H0AA H 1.254872 0.215825 0.384970 0.127 Uiso 1 1 calc R U . . .
C04X C 0.2550(5) 0.3085(6) 0.8656(5) 0.122(3) Uani 1 1 d . . . . .
H1AA H 0.252506 0.271270 0.894768 0.146 Uiso 1 1 calc R U . . .
C04Y C 0.2570(5) 0.4782(5) 0.7306(5) 0.104(3) Uani 1 1 d . . . . .
C04Z C 0.1983(5) 0.4179(6) 0.8265(5) 0.112(3) Uani 1 1 d . . . . .
H2AA H 0.158883 0.451397 0.831075 0.135 Uiso 1 1 calc R U . . .
C050 C 0.1843(6) 0.5767(5) 0.6877(6) 0.131(4) Uani 1 1 d . . . . .
H05A H 0.229694 0.601336 0.674222 0.157 Uiso 1 1 calc R U . . .
H05B H 0.180643 0.560580 0.657197 0.157 Uiso 1 1 calc R U . . .
C051 C 0.6436(6) 0.7817(7) 0.3213(5) 0.158(6) Uani 1 1 d . . . . .
H05C H 0.659887 0.802522 0.343708 0.237 Uiso 1 1 calc R U . . .
H05D H 0.646465 0.809693 0.284123 0.237 Uiso 1 1 calc R U . . .
H05E H 0.678040 0.743295 0.318388 0.237 Uiso 1 1 calc R U . . .
C052 C 0.3262(8) 0.1750(6) 1.1706(5) 0.168(6) Uani 1 1 d . . . . .
H05F H 0.352831 0.211284 1.165955 0.252 Uiso 1 1 calc R U . . .
H05G H 0.328274 0.145065 1.206226 0.252 Uiso 1 1 calc R U . . .
H05H H 0.271705 0.188651 1.169882 0.252 Uiso 1 1 calc R U . . .
C053 C 0.8332(6) 0.8746(4) 0.2707(4) 0.127(4) Uani 1 1 d . . . . .
H053 H 0.793463 0.859164 0.259246 0.153 Uiso 1 1 calc R U . . .
C054 C 0.1118(6) 0.6167(6) 0.7056(6) 0.122(3) Uani 1 1 d . . . . .
H054 H 0.115857 0.629614 0.738170 0.146 Uiso 1 1 calc R U . . .
C055 C 1.2529(7) 0.2567(6) 0.3015(4) 0.139(4) Uani 1 1 d . . . . .
H05I H 1.215318 0.261816 0.279563 0.208 Uiso 1 1 calc R U . . .
H05J H 1.298863 0.229521 0.288115 0.208 Uiso 1 1 calc R U . . .
H05K H 1.268513 0.297633 0.297696 0.208 Uiso 1 1 calc R U . . .
C056 C 0.2595(11) 0.7223(9) 0.8905(8) 0.097(5) Uani 0.5 1 d D . P A 1
H05L H 0.284098 0.761927 0.873566 0.116 Uiso 0.5 1 calc R U P A 1
H05M H 0.242812 0.711280 0.861837 0.116 Uiso 0.5 1 calc R U P A 1
C057 C 0.0415(7) 0.5838(7) 0.7228(5) 0.144(4) Uani 1 1 d . . . . .
H05N H 0.036941 0.569738 0.691826 0.216 Uiso 1 1 calc R U . . .
H05O H -0.004512 0.612227 0.733761 0.216 Uiso 1 1 calc R U . . .
H05P H 0.045165 0.547588 0.754261 0.216 Uiso 1 1 calc R U . . .
C058 C 0.3667(7) 0.1434(5) 1.1230(5) 0.140(4) Uani 1 1 d . . . . .
H058 H 0.420499 0.129564 1.127994 0.167 Uiso 1 1 calc R U . . .
C059 C 0.5495(8) -0.0689(5) 1.1969(4) 0.127(4) Uani 1 1 d . . . . .
H05Q H 0.555021 -0.046778 1.222574 0.191 Uiso 1 1 calc R U . . .
H05R H 0.555482 -0.114056 1.213354 0.191 Uiso 1 1 calc R U . . .
H05S H 0.497879 -0.056557 1.189613 0.191 Uiso 1 1 calc R U . . .
C05A C 0.5070(7) 0.8611(7) 0.5211(5) 0.170(4) Uani 1 1 d D . . . .
H05T H 0.508906 0.892701 0.540126 0.204 Uiso 1 1 calc R U . . .
H05U H 0.470735 0.830707 0.546974 0.204 Uiso 1 1 calc R U . . .
C05B C 0.1246(11) 0.7784(9) 0.9158(8) 0.131(7) Uani 0.5 1 d D . P A 1
H05V H 0.145947 0.818605 0.897120 0.196 Uiso 0.5 1 calc R U P A 1
H05W H 0.078826 0.783709 0.946023 0.196 Uiso 0.5 1 calc R U P A 1
H05X H 0.109393 0.763180 0.889150 0.196 Uiso 0.5 1 calc R U P A 1
C05C C 0.9054(7) -0.1022(5) 0.9039(5) 0.143(3) Uani 1 1 d . . . . .
H05Y H 0.960379 -0.093028 0.892579 0.171 Uiso 1 1 calc R U . . .
HA H 0.893252 -0.110133 0.872000 0.171 Uiso 1 1 calc R U . . .
C05D C 0.2614(7) 0.4118(6) 1.2016(4) 0.134(4) Uani 1 1 d . . . . .
H05Z H 0.233622 0.376263 1.205850 0.202 Uiso 1 1 calc R U . . .
HT H 0.230602 0.436655 1.227114 0.202 Uiso 1 1 calc R U . . .
HU H 0.311954 0.396391 1.209985 0.202 Uiso 1 1 calc R U . . .
C05E C 0.4768(8) 0.8947(4) 0.4659(5) 0.146(3) Uani 1 1 d D . . . .
H05 H 0.430595 0.924168 0.477403 0.175 Uiso 1 1 calc R U . . .
C05F C 0.7863(10) 0.9159(6) 0.2909(5) 0.211(9) Uani 1 1 d . . . . .
H3AA H 0.767866 0.899553 0.331138 0.317 Uiso 1 1 calc R U . . .
HB H 0.741799 0.926903 0.274347 0.317 Uiso 1 1 calc R U . . .
HC H 0.812872 0.953231 0.282885 0.317 Uiso 1 1 calc R U . . .
C05G C 1.1795(9) 0.1701(6) 0.3653(6) 0.174(6) Uani 1 1 d . . . . .
H4AA H 1.152965 0.151351 0.403820 0.262 Uiso 1 1 calc R U . . .
HD H 1.220314 0.139603 0.351254 0.262 Uiso 1 1 calc R U . . .
HE H 1.141781 0.182468 0.342598 0.262 Uiso 1 1 calc R U . . .
C05H C 0.1065(8) 0.6762(6) 0.6583(7) 0.152(5) Uani 1 1 d . . . . .
H5AA H 0.151813 0.699027 0.650042 0.228 Uiso 1 1 calc R U . . .
HF H 0.058823 0.702808 0.669593 0.228 Uiso 1 1 calc R U . . .
HG H 0.105618 0.664543 0.625189 0.228 Uiso 1 1 calc R U . . .
C05I C 0.8945(9) -0.1587(5) 0.9516(6) 0.149(3) Uani 1 1 d D . . . .
H6AA H 0.934839 -0.193439 0.942669 0.178 Uiso 1 1 calc R U . . .
C05J C 0.3370(10) 0.0823(6) 1.1227(6) 0.184(6) Uani 1 1 d . . . . .
H7AA H 0.291295 0.072382 1.153924 0.277 Uiso 1 1 calc R U . . .
HH H 0.378280 0.047732 1.126283 0.277 Uiso 1 1 calc R U . . .
HI H 0.322829 0.088519 1.087885 0.277 Uiso 1 1 calc R U . . .
C05K C 0.1779(15) 0.6561(8) 0.9700(14) 0.181(12) Uani 0.5 1 d D . P A 1
H8AA H 0.193568 0.632420 0.941910 0.271 Uiso 0.5 1 calc R U P A 1
HJ H 0.123244 0.651569 0.989800 0.271 Uiso 0.5 1 calc R U P A 1
HK H 0.210494 0.640172 0.996343 0.271 Uiso 0.5 1 calc R U P A 1
C05L C 0.8897(11) -0.1528(7) 1.0137(6) 0.186(5) Uani 1 1 d . . . . .
H9AA H 0.942063 -0.150183 1.016343 0.279 Uiso 1 1 calc R U . . .
HL H 0.868234 -0.189590 1.041542 0.279 Uiso 1 1 calc R U . . .
HM H 0.856122 -0.115049 1.020138 0.279 Uiso 1 1 calc R U . . .
C05M C 0.5415(13) 0.9370(10) 0.4262(9) 0.250(7) Uani 1 1 d D . . . .
H0BA H 0.562765 0.955267 0.448010 0.374 Uiso 1 1 calc R U . . .
HN H 0.519017 0.970530 0.399659 0.374 Uiso 1 1 calc R U . . .
HO H 0.583264 0.911708 0.406160 0.374 Uiso 1 1 calc R U . . .
C05N C 0.1887(10) 0.7291(7) 0.9403(7) 0.106(5) Uani 0.5 1 d D . P A 1
H1BA H 0.206018 0.746778 0.965347 0.127 Uiso 0.5 1 calc R U P A 1
C05O C 0.9110(13) 0.1905(9) 0.4443(8) 0.255(11) Uani 1 1 d D . . . .
H2BA H 0.885967 0.232962 0.443756 0.382 Uiso 1 1 calc R U . . .
HP H 0.912780 0.180911 0.409702 0.382 Uiso 1 1 calc R U . . .
HQ H 0.964076 0.187417 0.448146 0.382 Uiso 1 1 calc R U . . .
C05P C 0.8158(11) -0.1783(9) 0.9627(7) 0.223(7) Uani 1 1 d D . . . .
H3BA H 0.776424 -0.143330 0.969065 0.335 Uiso 1 1 calc DR U . . .
HR H 0.807212 -0.213725 0.995632 0.335 Uiso 1 1 calc DR U . . .
HS H 0.811677 -0.190691 0.930745 0.335 Uiso 1 1 calc DR U . . .
C05Q C 0.8670(11) 0.1465(7) 0.4906(6) 0.221(9) Uani 1 1 d D . . . .
H4BA H 0.823070 0.136176 0.479627 0.265 Uiso 1 1 calc R U . . .
C12 C 0.9252(13) 0.0845(9) 0.5037(6) 0.276(13) Uani 1 1 d D . . . .
H12A H 0.953534 0.088300 0.529275 0.414 Uiso 1 1 calc R U . . .
H12B H 0.962341 0.079189 0.469196 0.414 Uiso 1 1 calc R U . . .
H12C H 0.895343 0.048150 0.520768 0.414 Uiso 1 1 calc R U . . .
C48 C 0.4453(11) 0.8464(6) 0.4480(7) 0.241(6) Uani 1 1 d D . . . .
H48A H 0.478324 0.806692 0.453738 0.361 Uiso 1 1 calc R U . . .
H48B H 0.445570 0.862092 0.408709 0.361 Uiso 1 1 calc R U . . .
H48C H 0.391901 0.839881 0.470232 0.361 Uiso 1 1 calc R U . . .
C1 C 0.2136(10) 0.7341(8) 0.9694(8) 0.103(3) Uani 0.5 1 d D . P A 2
H1 H 0.233704 0.720341 1.003399 0.124 Uiso 0.5 1 calc R U P A 2
C2 C 0.1822(10) 0.8054(7) 0.9540(7) 0.103(3) Uani 0.5 1 d D . P A 2
H2A H 0.138473 0.814151 0.984231 0.154 Uiso 0.5 1 calc R U P A 2
H2B H 0.164802 0.815237 0.919923 0.154 Uiso 0.5 1 calc R U P A 2
H2C H 0.223938 0.831022 0.948246 0.154 Uiso 0.5 1 calc R U P A 2
C5 C 0.2834(12) 0.7319(12) 0.9088(8) 0.103(3) Uani 0.5 1 d . . P A 2
H5A H 0.259345 0.744305 0.877058 0.124 Uiso 0.5 1 calc R U P A 2
H5B H 0.322726 0.760810 0.901814 0.124 Uiso 0.5 1 calc R U P A 2
C0AA C 0.1551(11) 0.6865(9) 0.9661(9) 0.103(3) Uani 0.5 1 d D . P A 2
H0AB H 0.174839 0.642987 0.980179 0.154 Uiso 0.5 1 calc R U P A 2
H0AC H 0.153412 0.693644 0.927580 0.154 Uiso 0.5 1 calc R U P A 2
H0AD H 0.102515 0.694900 0.988773 0.154 Uiso 0.5 1 calc R U P A 2

loop_
_atom_site_aniso_label
_atom_site_aniso_U_11
_atom_site_aniso_U_22
_atom_site_aniso_U_33
_atom_site_aniso_U_23
_atom_site_aniso_U_13
_atom_site_aniso_U_12
Fe01 0.0428(5) 0.0929(7) 0.0449(5) -0.0187(5) 0.0061(4) 0.0013(5)
Fe02 0.0449(6) 0.1079(8) 0.0490(6) -0.0106(5) -0.0033(5) 0.0009(5)
S03 0.0408(8) 0.0865(12) 0.0366(8) -0.0122(7) 0.0074(7) 0.0004(7)
Cl04 0.0419(8) 0.0899(12) 0.0654(10) -0.0123(9) 0.0013(8) -0.0088(8)
S05 0.0516(10) 0.1042(14) 0.0385(8) -0.0166(8) 0.0086(7) 0.0001(9)
Cl06 0.0487(10) 0.1075(15) 0.0711(12) -0.0036(10) 0.0086(9) -0.0094(9)
Cl07 0.0782(13) 0.0999(14) 0.0788(13) -0.0276(11) 0.0166(10) -0.0264(11)
O008 0.040(2) 0.068(3) 0.044(2) -0.0128(19) 0.0128(18) 0.0015(18)
O009 0.068(3) 0.075(3) 0.061(3) -0.019(2) 0.010(2) 0.015(2)
O00A 0.057(3) 0.092(3) 0.037(2) -0.020(2) 0.005(2) 0.016(2)
O00B 0.055(3) 0.100(3) 0.045(2) -0.015(2) 0.015(2) -0.005(2)
O00C 0.051(3) 0.126(4) 0.062(3) -0.031(3) 0.015(2) -0.018(3)
O00D 0.067(3) 0.091(3) 0.058(3) -0.030(2) 0.012(2) -0.003(2)
O00E 0.077(4) 0.128(5) 0.058(3) -0.027(3) -0.006(3) 0.034(3)
O00F 0.053(3) 0.107(4) 0.059(3) -0.009(3) 0.002(2) -0.007(2)
O00G 0.045(2) 0.083(3) 0.038(2) -0.003(2) 0.0059(18) 0.006(2)
N00H 0.049(3) 0.066(3) 0.040(2) -0.019(2) 0.010(2) 0.002(2)
N00I 0.037(2) 0.078(3) 0.034(2) -0.015(2) 0.003(2) -0.003(2)
O00J 0.055(3) 0.145(5) 0.078(4) -0.059(3) -0.016(3) 0.012(3)
O00K 0.066(3) 0.112(4) 0.044(2) -0.012(2) -0.001(2) 0.000(3)
N00L 0.043(3) 0.085(4) 0.050(3) -0.006(3) 0.012(2) 0.000(2)
O00M 0.053(3) 0.094(3) 0.083(3) -0.031(3) 0.009(2) -0.010(2)
O00N 0.065(3) 0.079(3) 0.087(4) -0.021(3) 0.019(3) 0.005(2)
O00O 0.083(3) 0.092(3) 0.071(3) -0.025(3) 0.046(3) 0.003(2)
N00P 0.038(3) 0.077(3) 0.071(3) -0.010(3) -0.006(3) 0.011(2)
N00Q 0.045(3) 0.084(4) 0.040(3) -0.008(2) 0.008(2) 0.013(3)
O00R 0.065(3) 0.086(3) 0.070(3) 0.007(2) -0.003(2) -0.001(2)
O00S 0.055(3) 0.110(4) 0.100(4) -0.039(3) 0.010(3) -0.001(3)
N00T 0.052(3) 0.072(3) 0.046(3) -0.029(2) -0.004(2) 0.000(2)
O00U 0.058(3) 0.100(4) 0.097(4) 0.010(3) -0.021(3) -0.013(3)
O00V 0.050(3) 0.141(5) 0.120(5) -0.046(4) -0.010(3) 0.016(3)
N00W 0.041(3) 0.097(4) 0.050(3) 0.004(3) -0.003(2) 0.007(3)
O00X 0.110(4) 0.104(4) 0.047(3) -0.012(3) 0.003(2) 0.053(3)
N00Y 0.048(3) 0.060(3) 0.067(3) -0.013(3) 0.002(3) -0.011(2)
O00Z 0.083(4) 0.109(4) 0.101(4) 0.015(4) -0.033(4) -0.014(3)
O010 0.073(3) 0.073(3) 0.098(4) 0.004(2) -0.010(3) 0.003(2)
N011 0.036(3) 0.073(4) 0.089(4) -0.016(3) -0.003(3) -0.009(2)
O012 0.069(3) 0.099(4) 0.099(4) -0.014(3) 0.010(3) -0.014(3)
N013 0.039(3) 0.097(4) 0.057(3) -0.022(3) 0.001(2) -0.010(2)
N014 0.039(3) 0.083(3) 0.048(3) -0.012(2) 0.006(2) 0.009(2)
N015 0.033(3) 0.072(3) 0.081(4) -0.026(3) 0.003(3) -0.008(2)
O016 0.060(3) 0.100(4) 0.136(5) -0.036(3) -0.009(3) -0.013(3)
N017 0.041(3) 0.078(4) 0.083(4) -0.024(3) 0.012(3) -0.007(3)
O018 0.058(3) 0.157(5) 0.137(5) -0.093(4) -0.015(3) 0.006(3)
O019 0.057(3) 0.175(6) 0.089(4) -0.057(4) -0.020(3) 0.031(3)
N01A 0.048(3) 0.072(4) 0.078(4) -0.006(3) 0.005(3) -0.010(2)
N01B 0.035(3) 0.092(4) 0.054(3) -0.017(3) 0.000(2) 0.001(2)
N01C 0.044(3) 0.082(3) 0.059(3) -0.030(3) 0.006(2) -0.007(2)
N01D 0.041(3) 0.098(4) 0.103(4) -0.041(3) -0.003(3) -0.014(3)
C01E 0.035(3) 0.076(4) 0.049(3) -0.008(3) 0.012(3) 0.002(3)
O01F 0.102(5) 0.177(6) 0.066(4) -0.027(4) -0.030(4) -0.016(4)
N01G 0.039(3) 0.102(4) 0.056(3) 0.001(3) 0.004(3) 0.000(3)
O01H 0.078(4) 0.150(6) 0.102(4) -0.035(4) -0.001(3) 0.016(4)
N01I 0.035(3) 0.091(4) 0.079(4) -0.023(3) 0.007(3) -0.010(3)
C01J 0.058(4) 0.070(4) 0.044(3) -0.026(3) 0.009(3) 0.002(3)
C01K 0.051(4) 0.088(5) 0.044(3) -0.020(3) 0.004(3) -0.002(3)
C01L 0.040(3) 0.064(4) 0.035(3) -0.014(3) 0.002(2) 0.002(3)
O01M 0.073(4) 0.078(4) 0.134(5) 0.013(3) 0.035(3) 0.017(3)
C01N 0.054(4) 0.088(5) 0.054(4) -0.030(4) -0.001(3) 0.009(3)
C01O 0.036(3) 0.064(3) 0.039(3) -0.015(2) 0.003(2) -0.004(2)
N01P 0.043(3) 0.083(4) 0.102(4) -0.031(3) -0.001(3) -0.011(3)
N01Q 0.055(3) 0.082(4) 0.074(4) -0.023(3) 0.016(3) 0.006(3)
C01R 0.044(3) 0.072(4) 0.043(3) -0.022(3) 0.005(3) 0.008(3)
C01S 0.041(3) 0.099(5) 0.043(3) -0.011(3) 0.009(3) 0.005(3)
C01T 0.030(3) 0.082(4) 0.045(3) -0.018(3) 0.007(3) -0.001(3)
C01U 0.038(3) 0.078(4) 0.072(4) -0.004(3) -0.003(3) 0.003(3)
C01V 0.046(3) 0.079(4) 0.060(4) -0.033(3) 0.005(3) -0.006(3)
C01W 0.036(3) 0.081(4) 0.067(4) -0.011(3) -0.009(3) 0.003(3)
N01X 0.029(3) 0.116(5) 0.126(5) -0.056(4) -0.014(3) -0.010(3)
C01Y 0.050(3) 0.067(4) 0.042(3) -0.017(3) 0.005(3) 0.008(3)
C01Z 0.037(3) 0.085(4) 0.070(4) 0.002(3) -0.001(3) -0.003(3)
N020 0.066(4) 0.125(6) 0.124(6) -0.047(4) 0.020(4) -0.034(4)
C021 0.040(3) 0.076(4) 0.041(3) -0.024(3) 0.005(3) 0.002(3)
C022 0.044(3) 0.066(4) 0.037(3) -0.012(2) 0.003(2) -0.003(3)
O023 0.069(4) 0.140(5) 0.121(5) -0.043(4) 0.018(4) -0.036(4)
N024 0.036(3) 0.116(5) 0.095(4) -0.050(4) -0.001(3) -0.010(3)
C025 0.048(3) 0.076(4) 0.045(3) -0.016(3) -0.003(3) 0.007(3)
C026 0.042(4) 0.117(6) 0.051(4) -0.022(4) -0.005(3) 0.001(4)
C027 0.037(3) 0.079(4) 0.052(4) -0.010(3) 0.004(3) 0.015(3)
C028 0.048(4) 0.072(4) 0.050(4) -0.010(3) 0.016(3) 0.013(3)
C029 0.054(4) 0.100(5) 0.057(4) -0.021(4) 0.001(3) -0.003(4)
C02A 0.046(3) 0.081(4) 0.040(3) -0.016(3) -0.001(3) 0.019(3)
C02B 0.050(3) 0.065(4) 0.038(3) -0.007(3) 0.009(3) -0.003(3)
C02C 0.064(4) 0.082(5) 0.050(4) -0.016(3) 0.027(3) 0.009(3)
C02D 0.048(4) 0.092(5) 0.042(3) -0.021(3) 0.008(3) 0.015(3)
C02E 0.047(4) 0.072(4) 0.076(4) -0.016(3) -0.006(3) 0.001(3)
C02F 0.046(3) 0.088(4) 0.043(3) -0.017(3) 0.010(3) -0.009(3)
C02G 0.054(4) 0.088(5) 0.059(4) -0.012(3) -0.011(3) -0.017(3)
C02H 0.058(4) 0.067(4) 0.063(4) -0.028(3) 0.003(3) -0.006(3)
C02I 0.037(3) 0.077(4) 0.043(3) -0.011(3) 0.001(3) 0.009(3)
C02J 0.039(3) 0.072(4) 0.095(5) -0.024(3) 0.008(3) -0.011(3)
C02K 0.048(3) 0.092(4) 0.051(3) -0.038(3) -0.001(3) -0.003(3)
C02L 0.047(4) 0.083(4) 0.075(4) 0.004(3) -0.009(3) -0.008(3)
C02M 0.036(3) 0.097(4) 0.041(3) -0.018(3) -0.001(3) -0.002(3)
C02N 0.071(4) 0.103(5) 0.043(3) -0.039(3) -0.004(3) -0.005(4)
C02O 0.041(3) 0.073(4) 0.071(4) -0.011(3) -0.005(3) -0.015(3)
C02P 0.071(5) 0.133(7) 0.050(4) -0.010(4) -0.020(4) 0.001(4)
C02Q 0.039(3) 0.097(5) 0.110(5) -0.042(4) -0.003(4) -0.015(3)
C02R 0.050(4) 0.071(4) 0.085(4) -0.017(3) 0.004(3) 0.003(3)
C02S 0.058(4) 0.090(4) 0.043(3) -0.019(3) 0.018(3) 0.004(3)
C02T 0.049(4) 0.088(4) 0.055(3) -0.027(3) 0.005(3) -0.011(3)
C02U 0.046(4) 0.080(4) 0.074(4) -0.004(3) -0.021(3) 0.001(3)
C02V 0.039(3) 0.078(4) 0.113(5) -0.039(4) 0.011(3) -0.022(3)
C02W 0.040(3) 0.092(4) 0.044(3) -0.025(3) 0.003(3) -0.001(3)
C02X 0.033(3) 0.100(4) 0.045(3) -0.020(3) 0.000(3) 0.001(3)
C02Y 0.047(4) 0.096(5) 0.107(5) -0.044(4) 0.017(4) -0.021(3)
C02Z 0.040(3) 0.090(4) 0.073(4) -0.029(3) -0.002(3) -0.016(3)
C030 0.063(4) 0.078(5) 0.054(3) -0.009(3) 0.009(3) 0.024(3)
C031 0.052(4) 0.096(5) 0.043(3) -0.009(3) -0.001(3) -0.003(3)
C032 0.049(4) 0.098(5) 0.052(4) -0.027(3) -0.002(3) -0.003(3)
C033 0.036(3) 0.098(5) 0.085(4) -0.028(3) 0.007(3) -0.010(3)
C034 0.033(3) 0.101(4) 0.043(3) -0.015(3) 0.007(3) 0.003(3)
C035 0.059(4) 0.084(4) 0.069(4) -0.001(3) -0.004(3) -0.005(3)
C036 0.052(4) 0.110(5) 0.062(4) -0.018(4) -0.008(3) -0.011(3)
C037 0.041(4) 0.089(5) 0.114(5) -0.038(4) 0.006(4) -0.017(3)
C038 0.048(4) 0.078(4) 0.072(4) -0.011(3) 0.004(3) -0.020(3)
C039 0.046(4) 0.110(6) 0.114(6) -0.035(5) 0.012(4) -0.023(4)
C03A 0.070(5) 0.093(5) 0.063(5) -0.001(4) -0.007(4) 0.013(4)
C03B 0.072(5) 0.112(6) 0.044(4) -0.013(3) 0.013(3) -0.004(4)
C03C 0.048(4) 0.064(5) 0.144(7) -0.042(4) 0.003(4) -0.009(3)
C03D 0.041(4) 0.119(6) 0.093(4) -0.059(4) -0.002(3) -0.004(3)
C03E 0.046(4) 0.094(5) 0.111(5) -0.041(4) -0.002(4) -0.014(4)
C03F 0.039(3) 0.087(5) 0.059(4) -0.012(3) 0.000(3) -0.005(3)
C03G 0.044(3) 0.076(4) 0.094(4) -0.013(4) -0.002(3) -0.010(3)
C03H 0.065(4) 0.094(5) 0.070(4) -0.019(4) 0.011(4) 0.010(4)
C03I 0.035(3) 0.088(5) 0.090(5) -0.036(4) -0.002(3) 0.000(3)
C03J 0.041(3) 0.104(5) 0.050(3) -0.005(3) -0.002(3) -0.002(3)
C03K 0.036(3) 0.099(4) 0.044(3) -0.017(3) -0.003(3) -0.004(3)
C03L 0.045(3) 0.098(5) 0.054(3) -0.025(3) -0.002(3) -0.009(3)
C03M 0.046(4) 0.093(4) 0.048(3) -0.023(3) 0.022(3) -0.002(3)
C03N 0.052(4) 0.084(4) 0.070(4) -0.001(3) -0.005(3) -0.007(3)
C03O 0.048(3) 0.079(4) 0.078(4) -0.001(3) -0.008(3) -0.019(3)
C03P 0.056(4) 0.084(4) 0.057(4) -0.024(3) 0.008(3) 0.001(3)
C03Q 0.037(3) 0.078(4) 0.091(5) -0.026(3) 0.004(3) -0.011(3)
C03R 0.045(4) 0.089(4) 0.088(4) -0.032(3) 0.011(3) -0.026(3)
C03S 0.036(3) 0.119(6) 0.103(5) -0.061(5) -0.003(4) 0.003(4)
C03T 0.049(4) 0.087(5) 0.111(5) -0.044(4) 0.014(4) -0.011(3)
C03U 0.039(3) 0.094(4) 0.040(3) -0.022(3) 0.013(3) -0.007(3)
C03V 0.057(4) 0.114(6) 0.071(5) -0.024(4) -0.012(4) 0.005(4)
C03W 0.055(4) 0.100(5) 0.057(4) 0.005(3) 0.000(3) 0.001(4)
C03X 0.046(4) 0.092(4) 0.056(4) -0.005(3) -0.007(3) 0.003(3)
C03Y 0.046(4) 0.073(4) 0.099(5) -0.002(3) -0.015(4) 0.003(3)
C03Z 0.098(6) 0.080(5) 0.065(4) -0.004(4) 0.022(4) -0.002(4)
C040 0.037(3) 0.098(5) 0.040(3) -0.002(3) 0.005(3) -0.002(3)
C041 0.036(4) 0.135(7) 0.095(5) -0.052(5) -0.011(4) 0.011(4)
C042 0.047(4) 0.066(4) 0.102(5) 0.000(4) -0.005(3) -0.018(3)
C043 0.049(4) 0.072(4) 0.086(4) 0.005(3) -0.006(3) -0.022(3)
C044 0.035(3) 0.087(4) 0.090(4) -0.027(3) -0.003(3) -0.009(3)
C045 0.052(4) 0.063(4) 0.107(5) -0.012(4) 0.009(4) -0.005(3)
C046 0.071(5) 0.086(5) 0.072(4) -0.029(4) 0.018(4) 0.004(4)
C047 0.043(4) 0.084(5) 0.106(6) -0.034(4) 0.017(4) -0.009(3)
C048 0.030(3) 0.093(5) 0.103(5) -0.031(4) -0.002(3) -0.006(3)
C049 0.050(4) 0.125(6) 0.116(7) -0.041(5) 0.002(5) 0.014(4)
C04A 0.056(4) 0.067(4) 0.104(5) -0.018(4) -0.005(4) 0.015(3)
C04B 0.055(5) 0.114(6) 0.124(6) -0.043(5) -0.007(5) 0.005(4)
C04C 0.060(4) 0.095(5) 0.096(5) -0.024(4) 0.006(4) -0.018(4)
C04D 0.045(4) 0.137(6) 0.123(6) -0.069(5) 0.008(4) -0.024(4)
C04E 0.107(6) 0.124(6) 0.083(6) 0.022(5) -0.019(5) -0.044(6)
C04F 0.072(5) 0.090(5) 0.113(6) -0.021(4) -0.012(5) -0.002(4)
C04G 0.042(4) 0.106(6) 0.129(6) -0.050(4) -0.008(4) -0.011(4)
C04H 0.044(4) 0.138(6) 0.119(6) -0.068(4) -0.004(4) -0.021(4)
C04I 0.082(5) 0.141(8) 0.063(5) -0.017(5) 0.023(4) 0.007(5)
C04J 0.080(5) 0.121(7) 0.128(7) 0.038(6) -0.055(5) -0.049(5)
C04K 0.085(5) 0.064(4) 0.103(5) -0.009(4) -0.032(5) -0.024(3)
C04L 0.087(6) 0.126(6) 0.061(4) 0.006(4) -0.016(4) -0.018(5)
C04M 0.098(6) 0.197(11) 0.072(6) -0.039(6) -0.002(5) -0.024(6)
C04N 0.136(7) 0.092(6) 0.142(9) 0.018(6) -0.044(7) -0.021(6)
C04O 0.067(5) 0.079(4) 0.114(5) -0.024(4) 0.012(4) -0.014(4)
C04P 0.045(4) 0.233(11) 0.092(6) -0.091(6) 0.003(5) -0.008(6)
C04Q 0.137(8) 0.102(6) 0.115(7) 0.002(5) -0.067(7) -0.023(5)
C04R 0.075(5) 0.109(6) 0.105(6) -0.015(5) 0.011(5) -0.001(5)
C04S 0.043(4) 0.114(5) 0.105(5) -0.036(4) -0.002(4) -0.011(4)
C04T 0.068(5) 0.104(6) 0.132(7) -0.044(5) -0.018(5) 0.004(4)
C04U 0.039(4) 0.124(6) 0.135(7) -0.054(5) -0.004(4) -0.005(4)
C04V 0.031(3) 0.168(7) 0.114(6) -0.071(5) -0.014(4) -0.009(4)
C04W 0.108(7) 0.115(6) 0.073(5) -0.038(5) 0.010(5) 0.015(5)
C04X 0.054(5) 0.185(9) 0.128(7) -0.063(7) 0.010(5) -0.033(5)
C04Y 0.049(4) 0.138(7) 0.134(7) -0.064(5) -0.012(5) -0.001(4)
C04Z 0.044(4) 0.197(10) 0.120(6) -0.090(6) -0.002(5) -0.022(5)
C050 0.073(5) 0.128(8) 0.204(11) -0.069(6) -0.041(7) 0.015(5)
C051 0.099(6) 0.205(12) 0.132(9) 0.074(9) -0.050(6) -0.085(7)
C052 0.153(11) 0.163(10) 0.112(8) -0.020(7) 0.048(8) 0.017(9)
C053 0.101(7) 0.097(6) 0.087(6) 0.032(5) 0.046(5) 0.025(5)
C054 0.086(6) 0.143(8) 0.163(10) -0.093(6) -0.030(6) 0.010(5)
C055 0.124(9) 0.163(9) 0.078(6) -0.034(6) 0.032(6) 0.025(7)
C056 0.091(6) 0.081(7) 0.088(7) -0.039(5) 0.033(4) 0.006(5)
C057 0.097(7) 0.223(12) 0.123(9) -0.096(9) 0.016(7) -0.027(7)
C058 0.119(8) 0.121(7) 0.112(7) -0.008(5) 0.033(6) 0.014(6)
C059 0.164(9) 0.122(8) 0.083(6) -0.006(5) -0.006(6) -0.062(7)
C05A 0.113(4) 0.246(10) 0.145(6) -0.092(6) -0.053(4) 0.103(5)
C05B 0.093(7) 0.114(10) 0.117(11) -0.013(9) 0.042(8) 0.018(6)
C05C 0.129(6) 0.092(3) 0.157(6) -0.010(3) -0.013(5) 0.038(4)
C05D 0.112(8) 0.154(9) 0.075(5) -0.013(5) 0.026(5) 0.032(7)
C05E 0.204(7) 0.087(5) 0.187(7) -0.089(5) -0.117(6) 0.084(5)
C05F 0.226(15) 0.123(8) 0.113(9) 0.040(7) 0.086(9) 0.085(9)
C05G 0.195(14) 0.158(10) 0.156(11) -0.100(9) 0.051(10) -0.041(9)
C05H 0.133(9) 0.129(8) 0.234(14) -0.072(7) -0.105(10) 0.023(7)
C05I 0.194(8) 0.065(3) 0.163(6) -0.021(4) -0.033(6) 0.011(4)
C05J 0.217(16) 0.123(9) 0.152(12) 0.029(8) -0.009(11) -0.032(9)
C05K 0.127(11) 0.097(7) 0.20(2) 0.010(9) 0.070(11) 0.008(6)
C05L 0.231(15) 0.145(10) 0.155(6) -0.025(6) -0.030(7) -0.006(9)
C05M 0.283(12) 0.216(13) 0.228(12) -0.033(9) -0.084(9) 0.019(10)
C05N 0.092(6) 0.085(7) 0.096(8) -0.030(6) 0.040(6) 0.010(5)
C05O 0.25(2) 0.251(18) 0.168(14) -0.050(12) 0.027(14) 0.064(16)
C05P 0.236(9) 0.232(14) 0.163(10) 0.035(10) -0.049(9) -0.078(9)
C05Q 0.221(17) 0.209(14) 0.127(9) -0.053(9) 0.041(9) 0.121(12)
C12 0.34(3) 0.286(18) 0.100(9) -0.073(10) -0.030(12) 0.218(19)
C48 0.317(13) 0.166(8) 0.352(14) -0.206(9) -0.188(13) 0.102(8)
C1 0.078(6) 0.133(7) 0.077(6) -0.041(6) 0.003(5) 0.027(5)
C2 0.078(6) 0.133(7) 0.077(6) -0.041(6) 0.003(5) 0.027(5)
C5 0.078(6) 0.133(7) 0.077(6) -0.041(6) 0.003(5) 0.027(5)
C0AA 0.078(6) 0.133(7) 0.077(6) -0.041(6) 0.003(5) 0.027(5)

loop_
_atom_type_symbol
_atom_type_description
_atom_type_scat_dispersion_real
_atom_type_scat_dispersion_imag
_atom_type_scat_source
C C 0.0049 0.0023 'International Tables Vol C Tables 4.2.6.8 and 6.1.1.4'
H H 0.0000 0.0000 'International Tables Vol C Tables 4.2.6.8 and 6.1.1.4'
Cl Cl 0.1831 0.2090 'International Tables Vol C Tables 4.2.6.8 and 6.1.1.4'
Fe Fe 0.3573 1.0787 'International Tables Vol C Tables 4.2.6.8 and 6.1.1.4'
N N 0.0091 0.0046 'International Tables Vol C Tables 4.2.6.8 and 6.1.1.4'
O O 0.0154 0.0083 'International Tables Vol C Tables 4.2.6.8 and 6.1.1.4'
S S 0.1552 0.1633 'International Tables Vol C Tables 4.2.6.8 and 6.1.1.4'

loop_
_geom_angle_atom_site_label_1
_geom_angle_atom_site_label_2
_geom_angle_atom_site_label_3
_geom_angle
_geom_angle_site_symmetry_1
_geom_angle_site_symmetry_3
_geom_angle_publ_flag
C01N Fe01 C029 95.9(3) . . ?
C01N Fe01 C026 98.3(3) . . ?
C029 Fe01 C026 94.1(3) . . ?
C01N Fe01 S03 103.5(2) . . ?
C029 Fe01 S03 87.3(3) . . ?
C026 Fe01 S03 157.9(2) . . ?
C01N Fe01 S05 103.2(2) . . ?
C029 Fe01 S05 160.5(3) . . ?
C026 Fe01 S05 86.9(2) . . ?
S03 Fe01 S05 84.56(8) . . ?
C01N Fe01 Fe02 149.4(3) . . ?
C029 Fe01 Fe02 104.7(2) . . ?
C026 Fe01 Fe02 102.4(2) . . ?
S03 Fe01 Fe02 56.09(6) . . ?
S05 Fe01 Fe02 56.25(6) . . ?
C03V Fe02 C03A 100.6(4) . . ?
C03V Fe02 C02P 92.4(4) . . ?
C03A Fe02 C02P 101.2(4) . . ?
C03V Fe02 S03 87.8(3) . . ?
C03A Fe02 S03 100.0(3) . . ?
C02P Fe02 S03 158.4(3) . . ?
C03V Fe02 S05 155.7(3) . . ?
C03A Fe02 S05 103.4(3) . . ?
C02P Fe02 S05 86.6(3) . . ?
S03 Fe02 S05 84.52(7) . . ?
C03V Fe02 Fe01 100.7(3) . . ?
C03A Fe02 Fe01 146.9(3) . . ?
C02P Fe02 Fe01 102.9(3) . . ?
S03 Fe02 Fe01 56.04(6) . . ?
S05 Fe02 Fe01 56.24(6) . . ?
C01K S03 Fe01 110.0(2) . . ?
C01K S03 Fe02 110.8(2) . . ?
Fe01 S03 Fe02 67.87(7) . . ?
C01S S05 Fe01 113.7(2) . . ?
C01S S05 Fe02 109.4(2) . . ?
Fe01 S05 Fe02 67.52(6) . . ?
C01Y O008 C028 115.9(4) . . ?
C02F O00B C03B 116.5(5) . . ?
C01V O00D C02N 119.0(6) . . ?
C02I O00G C040 117.5(4) . . ?
C01R N00H C01E 116.3(5) . . ?
C01T N00I C01O 116.3(5) . . ?
C01S N00L C01K 114.2(6) . . ?
C01S N00L C027 114.0(5) . . ?
C01K N00L C027 114.7(6) . . ?
C02S O00O C5 120.1(9) . . ?
C02S O00O C056 111.8(7) . . ?
C02E N00P C01U 119.7(6) . . ?
C01J N00Q C01R 129.6(5) . . ?
C035 O00R C04L 118.1(6) . . ?
C03T O00S C049 116.3(7) . . ?
C03L N00T C02H 116.1(5) . . ?
C043 O00U C04K 115.9(6) . . ?
C03X N00W C01Z 119.0(6) . . ?
C030 O00X C05A 117.2(7) . . ?
C038 N00Y C02O 116.9(6) . . ?
C03Y O010 C05C 119.0(7) . . ?
C045 N011 C02J 126.3(6) . . ?
C04C O012 C04R 118.1(7) . . ?
C02T N013 C038 128.9(6) . . ?
C021 N014 C03U 116.4(5) . . ?
C03Q N015 C02J 118.0(6) . . ?
C033 N017 C03Q 127.3(6) . . ?
C04Y O018 C050 118.7(8) . . ?
C03G N01A C02O 117.8(6) . . ?
C02X N01B C03K 117.6(5) . . ?
C03P N01C C02H 115.4(5) . . ?
C03D N01D C02Q 116.9(7) . . ?
N00H C01E C01L 118.4(5) . . ?
N00H C01E C02A 122.4(5) . . ?
C01L C01E C02A 119.2(5) . . ?
C03K N01G C03J 132.8(6) . . ?
C03R N01I C044 117.4(6) . . ?
O009 C01J N00Q 125.3(6) . . ?
O009 C01J C021 123.1(5) . . ?
N00Q C01J C021 111.5(6) . . ?
N00L C01K S03 114.5(5) . . ?
C01E C01L C01O 120.2(6) . . ?
O00E C01N Fe01 179.0(7) . . ?
N00I C01O C01L 117.6(5) . . ?
N00I C01O C022 123.2(5) . . ?
C01L C01O C022 119.2(5) . . ?
C03C N01P C02V 130.8(8) . . ?
C02R N01Q C03P 127.8(6) . . ?
N00H C01R C02D 128.0(5) . . ?
N00H C01R N00Q 111.7(5) . . ?
C02D C01R N00Q 120.3(5) . . ?
N00L C01S S05 117.0(5) . . ?
N00I C01T C02B 126.7(5) . . ?
N00I C01T C01Y 117.2(6) . . ?
C02B C01T C01Y 116.1(5) . . ?
C01W C01U N00P 120.6(6) . . ?
C01W C01U C02U 119.9(6) . . ?
N00P C01U C02U 119.4(6) . . ?
C032 C01V O00D 126.2(6) . . ?
C032 C01V C02K 119.7(6) . . ?
O00D C01V C02K 114.1(6) . . ?
C01U C01W C01Z 120.6(6) . . ?
C01U C01W C027 120.9(6) . . ?
C01Z C01W C027 118.3(6) . . ?
C04G N01X C04H 118.5(7) . . ?
O00A C01Y O008 123.6(5) . . ?
O00A C01Y C01T 123.1(6) . . ?
O008 C01Y C01T 113.3(5) . . ?
N00W C01Z C03N 121.1(6) . . ?
N00W C01Z C01W 120.3(6) . . ?
C03N C01Z C01W 118.4(7) . . ?
O023 N020 O01H 122.0(9) . . ?
O023 N020 C04D 120.0(8) . . ?
O01H N020 C04D 117.7(9) . . ?
N014 C021 C02C 126.6(6) . . ?
N014 C021 C01J 118.2(5) . . ?
C02C C021 C01J 115.2(6) . . ?
C025 C022 C01O 120.3(5) . . ?
C025 C022 C02I 123.8(6) . . ?
C01O C022 C02I 115.7(5) . . ?
C041 N024 C04S 127.2(7) . . ?
C02A C025 C022 119.7(6) . . ?
O00J C026 Fe01 175.1(7) . . ?
N00L C027 C01W 113.5(5) . . ?
O00C C029 Fe01 174.7(7) . . ?
C025 C02A C01E 121.2(5) . . ?
C025 C02A C030 123.0(6) . . ?
C01E C02A C030 115.8(5) . . ?
C02I C02B C01T 118.7(5) . . ?
C02S C02C C021 115.4(6) . . ?
C01R C02D C030 117.7(6) . . ?
N00P C02E C04A 126.0(7) . . ?
N00P C02E C02R 117.2(6) . . ?
C04A C02E C02R 116.6(6) . . ?
O00B C02F C031 126.3(6) . . ?
O00B C02F C02M 114.2(6) . . ?
C031 C02F C02M 119.5(6) . . ?
C036 C02G C03O 120.9(7) . . ?
N01C C02H N00T 114.5(5) . . ?
N01C C02H C02K 123.0(6) . . ?
N00T C02H C02K 122.3(6) . . ?
C02B C02I O00G 127.2(5) . . ?
C02B C02I C022 119.4(6) . . ?
O00G C02I C022 113.2(5) . . ?
C048 C02J N015 122.5(7) . . ?
C048 C02J N011 127.1(7) . . ?
N015 C02J N011 110.3(6) . . ?
C046 C02K C02H 117.8(6) . . ?
C046 C02K C01V 123.4(6) . . ?
C02H C02K C01V 118.3(6) . . ?
C02U C02L C03N 121.2(7) . . ?
C03M C02M C02X 121.9(6) . . ?
C03M C02M C02F 122.4(6) . . ?
C02X C02M C02F 115.7(6) . . ?
O00D C02N C04W 108.2(6) . . ?
N00Y C02O N01A 116.2(6) . . ?
N00Y C02O C03O 122.3(6) . . ?
N01A C02O C03O 121.6(6) . . ?
O01F C02P Fe02 178.3(9) . . ?
N01D C02Q C02V 117.6(7) . . ?
N01D C02Q C037 124.2(8) . . ?
C02V C02Q C037 118.2(9) . . ?
O00N C02R N01Q 125.7(7) . . ?
O00N C02R C02E 121.2(7) . . ?
N01Q C02R C02E 112.9(6) . . ?
O00O C02S C02C 123.5(6) . . ?
O00O C02S C02W 116.0(6) . . ?
C02C C02S C02W 120.4(6) . . ?
O00F C02T N013 126.5(7) . . ?
O00F C02T C03L 120.9(6) . . ?
N013 C02T C03L 112.5(6) . . ?
C02L C02U C03Y 125.0(7) . . ?
C02L C02U C01U 118.7(7) . . ?
C03Y C02U C01U 116.2(7) . . ?
N01P C02V C02Q 119.8(8) . . ?
N01P C02V C03E 120.9(7) . . ?
C02Q C02V C03E 119.1(7) . . ?
C02S C02W C03U 118.1(6) . . ?
C02S C02W C03M 124.1(5) . . ?
C03U C02W C03M 117.7(6) . . ?
N01B C02X C034 118.9(6) . . ?
N01B C02X C02M 124.1(6) . . ?
C034 C02X C02M 117.0(6) . . ?
C039 C02Y C037 121.2(8) . . ?
C04C C02Z C03R 119.1(7) . . ?
O00X C030 C02D 127.3(6) . . ?
O00X C030 C02A 113.0(5) . . ?
C02D C030 C02A 119.7(6) . . ?
C02F C031 C03K 119.0(6) . . ?
C01V C032 C03L 117.3(6) . . ?
O00M C033 N017 124.8(7) . . ?
O00M C033 C03R 119.5(7) . . ?
N017 C033 C03R 115.7(6) . . ?
C02X C034 C03U 122.0(6) . . ?
C03W C035 O00R 124.8(7) . . ?
C03W C035 C03N 120.6(7) . . ?
O00R C035 C03N 114.5(7) . . ?
C02G C036 C038 117.1(7) . . ?
C02Y C037 C02Q 121.2(8) . . ?
C02Y C037 C03T 124.0(8) . . ?
C02Q C037 C03T 114.7(8) . . ?
N00Y C038 N013 114.2(6) . . ?
N00Y C038 C036 125.5(7) . . ?
N013 C038 C036 120.2(6) . . ?
C02Y C039 C03E 120.9(9) . . ?
O00Z C03A Fe02 176.5(7) . . ?
O00B C03B C04I 106.2(6) . . ?
O016 C03C N01P 122.6(8) . . ?
O016 C03C C04G 120.0(8) . . ?
N01P C03C C04G 117.4(9) . . ?
N01D C03D C03S 125.9(9) . . ?
N01D C03D C041 120.3(7) . . ?
C03S C03D C041 113.8(7) . . ?
C039 C03E C02V 119.2(8) . . ?
Cl07 C03F Cl06 110.5(4) . . ?
Cl07 C03F Cl04 111.6(4) . . ?
Cl06 C03F Cl04 108.7(4) . . ?
N01A C03G C042 125.0(7) . . ?
N01A C03G C045 115.5(7) . . ?
C042 C03G C045 119.4(7) . . ?
C046 C03H C03P 115.4(7) . . ?
C047 C03I C048 120.3(7) . . ?
O00K C03J N01G 122.7(7) . . ?
O00K C03J C03X 123.2(7) . . ?
N01G C03J C03X 114.1(6) . . ?
N01B C03K N01G 113.4(5) . . ?
N01B C03K C031 124.0(6) . . ?
N01G C03K C031 122.2(6) . . ?
N00T C03L C032 126.0(7) . . ?
N00T C03L C02T 119.4(6) . . ?
C032 C03L C02T 114.5(6) . . ?
C02M C03M C02W 121.7(6) . . ?
C02L C03N C01Z 120.8(7) . . ?
C02L C03N C035 121.9(7) . . ?
C01Z C03N C035 117.2(7) . . ?
C02G C03O C043 125.9(7) . . ?
C02G C03O C02O 117.3(7) . . ?
C043 C03O C02O 116.8(7) . . ?
N01C C03P N01Q 113.6(5) . . ?
N01C C03P C03H 124.8(6) . . ?
N01Q C03P C03H 120.9(7) . . ?
N015 C03Q N017 113.1(6) . . ?
N015 C03Q C047 120.8(7) . . ?
N017 C03Q C047 125.7(7) . . ?
N01I C03R C02Z 125.0(7) . . ?
N01I C03R C033 118.0(7) . . ?
C02Z C03R C033 116.5(6) . . ?
C03T C03S C03D 117.4(8) . . ?
O00S C03T C03S 125.9(8) . . ?
O00S C03T C037 113.4(8) . . ?
C03S C03T C037 120.7(7) . . ?
N014 C03U C02W 123.0(6) . . ?
N014 C03U C034 117.2(5) . . ?
C02W C03U C034 119.6(6) . . ?
O00V C03V Fe02 178.1(8) . . ?
C035 C03W C03X 117.4(7) . . ?
N00W C03X C03W 124.6(7) . . ?
N00W C03X C03J 117.2(6) . . ?
C03W C03X C03J 118.1(6) . . ?
C04A C03Y O010 125.9(7) . . ?
C04A C03Y C02U 121.4(7) . . ?
O010 C03Y C02U 112.6(7) . . ?
O00G C040 C053 110.2(5) . . ?
O019 C041 N024 124.0(9) . . ?
O019 C041 C03D 117.6(7) . . ?
N024 C041 C03D 118.3(7) . . ?
C043 C042 C03G 117.7(7) . . ?
C042 C043 O00U 125.3(7) . . ?
C042 C043 C03O 120.8(7) . . ?
O00U C043 C03O 113.9(7) . . ?
N01I C044 C04S 120.9(7) . . ?
N01I C044 C04O 121.5(7) . . ?
C04S C044 C04O 117.5(7) . . ?
O01M C045 N011 129.6(8) . . ?
O01M C045 C03G 118.3(8) . . ?
N011 C045 C03G 111.8(6) . . ?
C02K C046 C03H 122.2(7) . . ?
C03I C047 C03Q 119.7(7) . . ?
C02J C048 C03I 118.4(8) . . ?
O00S C049 C05Q 107.1(8) . . ?
C03Y C04A C02E 117.0(7) . . ?
C04S C04B C04T 119.3(9) . . ?
C02Z C04C O012 124.7(8) . . ?
C02Z C04C C04O 119.7(8) . . ?
O012 C04C C04O 115.5(8) . . ?
C04H C04D C04X 125.8(10) . . ?
C04H C04D N020 123.6(8) . . ?
C04X C04D N020 110.4(10) . . ?
C059 C04E C04L 110.9(9) . . ?
C059 C04E C04N 112.4(9) . . ?
C04L C04E C04N 108.2(8) . . ?
C04T C04F C04O 121.4(10) . . ?
N01X C04G C04U 125.6(8) . . ?
N01X C04G C03C 115.6(7) . . ?
C04U C04G C03C 118.8(9) . . ?
C04D C04H N01X 125.6(9) . . ?
C04D C04H C04V 119.5(8) . . ?
N01X C04H C04V 114.7(9) . . ?
C04M C04I C03B 111.7(9) . . ?
C04M C04I C05D 112.7(9) . . ?
C03B C04I C05D 107.1(8) . . ?
C04Q C04J C051 114.9(9) . . ?
C04Q C04J C04K 108.5(9) . . ?
C051 C04J C04K 109.7(7) . . ?
O00U C04K C04J 107.0(8) . . ?
O00R C04L C04E 108.9(8) . . ?
C04F C04O C044 120.3(8) . . ?
C04F C04O C04C 122.5(9) . . ?
C044 C04O C04C 117.1(7) . . ?
C04Z C04P C04X 123.0(9) . . ?
O012 C04R C058 109.7(8) . . ?
C04B C04S C044 121.5(9) . . ?
C04B C04S N024 118.0(8) . . ?
C044 C04S N024 120.1(8) . . ?
C04F C04T C04B 119.9(9) . . ?
C04Y C04U C04G 120.3(11) . . ?
C04Y C04V C04Z 122.3(10) . . ?
C04Y C04V C04H 123.1(8) . . ?
C04Z C04V C04H 114.3(10) . . ?
C05G C04W C055 107.7(10) . . ?
C05G C04W C02N 105.6(9) . . ?
C055 C04W C02N 109.8(8) . . ?
C04D C04X C04P 114.0(11) . . ?
C04U C04Y O018 125.9(11) . . ?
C04U C04Y C04V 117.2(9) . . ?
O018 C04Y C04V 116.3(9) . . ?
C04P C04Z C04V 122.7(11) . . ?
C054 C050 O018 107.8(11) . . ?
C05F C053 C040 130.0(9) . . ?
C05F C053 C03Z 118.0(8) . . ?
C040 C053 C03Z 109.7(6) . . ?
C057 C054 C050 112.7(10) . . ?
C057 C054 C05H 111.3(11) . . ?
C050 C054 C05H 108.7(11) . . ?
C05N C056 O00O 105.9(13) . . ?
C052 C058 C04R 110.4(9) . . ?
C052 C058 C05J 119.2(11) . . ?
C04R C058 C05J 113.8(12) . . ?
O00X C05A C05E 109.0(9) . . ?
O010 C05C C05I 110.3(10) . . ?
C48 C05E C05M 123.0(14) . . ?
C48 C05E C05A 110.2(11) . . ?
C05M C05E C05A 105.6(12) . . ?
C05P C05I C05C 109.4(13) . . ?
C05P C05I C05L 98.7(14) . . ?
C05C C05I C05L 119.3(11) . . ?
C056 C05N C05B 107.1(14) . . ?
C056 C05N C05K 99.5(14) . . ?
C05B C05N C05K 124.4(17) . . ?
C05O C05Q C049 116.4(16) . . ?
C05O C05Q C12 106.7(14) . . ?
C049 C05Q C12 106.0(11) . . ?
C2 C1 C0AA 113.7(13) . . ?
C2 C1 C5 99.0(14) . . ?
C0AA C1 C5 98.4(15) . . ?
O00O C5 C1 106.6(15) . . ?

loop_
_geom_bond_atom_site_label_1
_geom_bond_atom_site_label_2
_geom_bond_distance
_geom_bond_site_symmetry_2
_geom_bond_publ_flag
Fe01 C01N 1.793(8) . ?
Fe01 C029 1.801(7) . ?
Fe01 C026 1.825(9) . ?
Fe01 S03 2.243(2) . ?
Fe01 S05 2.254(2) . ?
Fe01 Fe02 2.5049(17) . ?
Fe02 C03V 1.773(8) . ?
Fe02 C03A 1.809(10) . ?
Fe02 C02P 1.811(10) . ?
Fe02 S03 2.2444(19) . ?
Fe02 S05 2.254(2) . ?
S03 C01K 1.835(7) . ?
Cl04 C03F 1.773(7) . ?
S05 C01S 1.811(8) . ?
Cl06 C03F 1.770(7) . ?
Cl07 C03F 1.750(8) . ?
O008 C01Y 1.314(7) . ?
O008 C028 1.443(7) . ?
O009 C01J 1.212(8) . ?
O00A C01Y 1.200(7) . ?
O00B C02F 1.324(7) . ?
O00B C03B 1.471(8) . ?
O00C C029 1.145(8) . ?
O00D C01V 1.362(7) . ?
O00D C02N 1.426(8) . ?
O00E C01N 1.131(8) . ?
O00F C02T 1.203(8) . ?
O00G C02I 1.370(7) . ?
O00G C040 1.458(7) . ?
N00H C01R 1.310(7) . ?
N00H C01E 1.384(8) . ?
N00I C01T 1.290(7) . ?
N00I C01O 1.374(7) . ?
O00J C026 1.126(9) . ?
O00K C03J 1.248(8) . ?
N00L C01S 1.391(9) . ?
N00L C01K 1.435(8) . ?
N00L C027 1.448(9) . ?
O00M C033 1.226(8) . ?
O00N C02R 1.203(8) . ?
O00O C02S 1.358(7) . ?
O00O C5 1.44(2) . ?
O00O C056 1.58(2) . ?
N00P C02E 1.301(8) . ?
N00P C01U 1.356(9) . ?
N00Q C01J 1.332(8) . ?
N00Q C01R 1.429(8) . ?
O00R C035 1.367(9) . ?
O00R C04L 1.407(9) . ?
O00S C03T 1.363(9) . ?
O00S C049 1.473(10) . ?
N00T C03L 1.293(8) . ?
N00T C02H 1.388(8) . ?
O00U C043 1.373(9) . ?
O00U C04K 1.442(9) . ?
O00V C03V 1.139(9) . ?
N00W C03X 1.294(8) . ?
N00W C01Z 1.382(9) . ?
O00X C030 1.340(8) . ?
O00X C05A 1.433(11) . ?
N00Y C038 1.283(8) . ?
N00Y C02O 1.352(8) . ?
O00Z C03A 1.127(10) . ?
O010 C03Y 1.377(9) . ?
O010 C05C 1.438(11) . ?
N011 C045 1.299(10) . ?
N011 C02J 1.413(9) . ?
O012 C04C 1.367(10) . ?
O012 C04R 1.403(9) . ?
N013 C02T 1.339(8) . ?
N013 C038 1.424(9) . ?
N014 C021 1.259(8) . ?
N014 C03U 1.383(8) . ?
N015 C03Q 1.323(9) . ?
N015 C02J 1.358(9) . ?
O016 C03C 1.235(11) . ?
N017 C033 1.365(9) . ?
N017 C03Q 1.380(9) . ?
O018 C04Y 1.358(11) . ?
O018 C050 1.488(14) . ?
O019 C041 1.185(9) . ?
N01A C03G 1.333(9) . ?
N01A C02O 1.347(9) . ?
N01B C02X 1.316(8) . ?
N01B C03K 1.348(8) . ?
N01C C03P 1.314(9) . ?
N01C C02H 1.373(8) . ?
N01D C03D 1.303(10) . ?
N01D C02Q 1.357(11) . ?
C01E C01L 1.387(8) . ?
C01E C02A 1.429(9) . ?
O01F C02P 1.095(9) . ?
N01G C03K 1.363(9) . ?
N01G C03J 1.364(9) . ?
O01H N020 1.253(9) . ?
N01I C03R 1.339(9) . ?
N01I C044 1.365(9) . ?
C01J C021 1.527(9) . ?
C01L C01O 1.406(8) . ?
O01M C045 1.215(9) . ?
C01O C022 1.427(8) . ?
N01P C03C 1.352(10) . ?
N01P C02V 1.361(9) . ?
N01Q C02R 1.366(9) . ?
N01Q C03P 1.421(9) . ?
C01R C02D 1.365(9) . ?
C01T C02B 1.383(9) . ?
C01T C01Y 1.524(8) . ?
C01U C01W 1.331(9) . ?
C01U C02U 1.485(10) . ?
C01V C032 1.336(10) . ?
C01V C02K 1.425(10) . ?
C01W C01Z 1.441(10) . ?
C01W C027 1.541(9) . ?
N01X C04G 1.332(11) . ?
N01X C04H 1.376(11) . ?
C01Z C03N 1.402(10) . ?
N020 O023 1.176(10) . ?
N020 C04D 1.527(13) . ?
C021 C02C 1.461(8) . ?
C022 C025 1.388(8) . ?
C022 C02I 1.444(8) . ?
N024 C041 1.295(9) . ?
N024 C04S 1.432(11) . ?
C025 C02A 1.372(8) . ?
C02A C030 1.467(8) . ?
C02B C02I 1.353(8) . ?
C02C C02S 1.373(9) . ?
C02D C030 1.367(9) . ?
C02E C04A 1.389(10) . ?
C02E C02R 1.526(10) . ?
C02F C031 1.344(9) . ?
C02F C02M 1.459(9) . ?
C02G C036 1.333(10) . ?
C02G C03O 1.382(10) . ?
C02H C02K 1.393(9) . ?
C02J C048 1.349(10) . ?
C02K C046 1.345(10) . ?
C02L C02U 1.357(10) . ?
C02L C03N 1.387(11) . ?
C02M C03M 1.332(9) . ?
C02M C02X 1.433(8) . ?
C02N C04W 1.531(11) . ?
C02O C03O 1.424(10) . ?
C02Q C02V 1.419(11) . ?
C02Q C037 1.427(11) . ?
C02S C02W 1.387(10) . ?
C02T C03L 1.528(10) . ?
C02U C03Y 1.417(10) . ?
C02V C03E 1.453(12) . ?
C02W C03U 1.404(8) . ?
C02W C03M 1.446(9) . ?
C02X C034 1.403(9) . ?
C02Y C039 1.353(12) . ?
C02Y C037 1.392(12) . ?
C02Z C04C 1.342(11) . ?
C02Z C03R 1.385(10) . ?
C031 C03K 1.406(9) . ?
C032 C03L 1.439(9) . ?
C033 C03R 1.506(11) . ?
C034 C03U 1.412(9) . ?
C035 C03W 1.338(11) . ?
C035 C03N 1.452(10) . ?
C036 C038 1.426(10) . ?
C037 C03T 1.434(12) . ?
C039 C03E 1.415(11) . ?
C03B C04I 1.516(11) . ?
C03C C04G 1.489(12) . ?
C03D C03S 1.395(10) . ?
C03D C041 1.550(12) . ?
C03G C042 1.370(11) . ?
C03G C045 1.552(11) . ?
C03H C046 1.364(11) . ?
C03H C03P 1.425(9) . ?
C03I C047 1.332(11) . ?
C03I C048 1.358(11) . ?
C03J C03X 1.472(10) . ?
C03O C043 1.409(10) . ?
C03Q C047 1.390(10) . ?
C03S C03T 1.373(12) . ?
C03W C03X 1.431(10) . ?
C03Y C04A 1.363(11) . ?
C03Z C053 1.538(10) . ?
C040 C053 1.462(10) . ?
C042 C043 1.352(11) . ?
C044 C04S 1.387(11) . ?
C044 C04O 1.434(12) . ?
C049 C05Q 1.550(16) . ?
C04B C04S 1.376(12) . ?
C04B C04T 1.444(14) . ?
C04C C04O 1.440(12) . ?
C04D C04H 1.341(14) . ?
C04D C04X 1.366(13) . ?
C04E C059 1.505(13) . ?
C04E C04L 1.524(13) . ?
C04E C04N 1.557(14) . ?
C04F C04T 1.324(12) . ?
C04F C04O 1.395(12) . ?
C04G C04U 1.401(12) . ?
C04H C04V 1.519(13) . ?
C04I C04M 1.377(13) . ?
C04I C05D 1.567(13) . ?
C04J C04Q 1.508(14) . ?
C04J C051 1.534(12) . ?
C04J C04K 1.559(13) . ?
C04P C04Z 1.329(16) . ?
C04P C04X 1.484(16) . ?
C04R C058 1.519(14) . ?
C04U C04Y 1.318(13) . ?
C04V C04Y 1.370(14) . ?
C04V C04Z 1.412(13) . ?
C04W C05G 1.484(16) . ?
C04W C055 1.498(12) . ?
C050 C054 1.459(13) . ?
C052 C058 1.516(16) . ?
C053 C05F 1.244(13) . ?
C054 C057 1.442(15) . ?
C054 C05H 1.508(17) . ?
C056 C05N 1.527(15) . ?
C058 C05J 1.533(19) . ?
C05A C05E 1.583(12) . ?
C05B C05N 1.559(17) . ?
C05C C05I 1.459(15) . ?
C05E C48 1.518(14) . ?
C05E C05M 1.535(16) . ?
C05I C05P 1.454(15) . ?
C05I C05L 1.608(19) . ?
C05K C05N 1.582(16) . ?
C05O C05Q 1.415(16) . ?
C05Q C12 1.571(13) . ?
C1 C2 1.543(16) . ?
C1 C0AA 1.633(17) . ?
C1 C5 1.69(2) . ?
